data_7703563
loop_
_publ_author_name
'Lukina, Daria A.'
'Skatova, Alexandra A.'
'Lukoyanov, Anton N.'
'Kozlova, Ekaterina A.'
'Fedushkin, Igor L.'

_publ_section_title
;
 Alkali metal reduction of 1,3,2-diazaborol and 1,3,2-diazagermol
 derivatives based on 1,2-bis[(2,6-diisopropylphenyl)imino]acenaphthene.
;
_journal_issue 9
_journal_name_full 'Dalton transactions (Cambridge, England : 2003)'
_journal_page_first 2941
_journal_page_last 2946
_journal_paper_doi 10.1039/c9dt04652f
_journal_volume 49
_journal_year 2020
_chemical_formula_sum 'C96.75 H127 B2 Br2 Li4 N4 O4'
_chemical_formula_weight 1619.22
_space_group_crystal_system triclinic
_space_group_IT_number 2
_space_group_name_Hall '-P 1'
_space_group_name_H-M_alt 'P -1'
_atom_sites_solution_hydrogens geom
_atom_sites_solution_primary direct
_atom_sites_solution_secondary difmap
_audit_creation_method SHELXL-2014/7
_audit_update_record
;
2019-10-04 deposited with the CCDC.	2020-01-29 downloaded from the CCDC.
;
_cell_angle_alpha 101.192(2)
_cell_angle_beta 102.617(2)
_cell_angle_gamma 91.829(2)
_cell_formula_units_Z 2
_cell_length_a 13.2924(4)
_cell_length_b 14.4434(3)
_cell_length_c 24.8139(7)
_cell_measurement_reflns_used 10288
_cell_measurement_temperature 100(2)
_cell_measurement_theta_max 25.1560
_cell_measurement_theta_min 3.3300
_cell_volume 4546.7(2)
_computing_cell_refinement 'CrysAlisPro, Agilent Technologies'
_computing_data_collection 'CrysAlisPro, Agilent Technologies'
_computing_data_reduction 'CrysAlisPro, Agilent Technologies'
_computing_molecular_graphics 'SHELXTL  (Sheldrick, 2003)'
_computing_publication_material 'SHELXTL  (Sheldrick, 2003)'
_computing_structure_refinement 'SHELXL-2014/7 (Sheldrick, 2014)'
_computing_structure_solution 'SHELXS-2013/1 (Sheldrick, 2013)'
_diffrn_ambient_temperature 100(2)
_diffrn_measured_fraction_theta_full 0.998
_diffrn_measured_fraction_theta_max 0.998
_diffrn_measurement_device_type 'Xcalibur, Eos'
_diffrn_measurement_method '\w scans'
_diffrn_radiation_type MoK\a
_diffrn_radiation_wavelength 0.71073
_diffrn_reflns_av_R_equivalents 0.0719
_diffrn_reflns_av_unetI/netI 0.0737
_diffrn_reflns_Laue_measured_fraction_full 0.998
_diffrn_reflns_Laue_measured_fraction_max 0.998
_diffrn_reflns_limit_h_max 16
_diffrn_reflns_limit_h_min -16
_diffrn_reflns_limit_k_max 17
_diffrn_reflns_limit_k_min -17
_diffrn_reflns_limit_l_max 30
_diffrn_reflns_limit_l_min -30
_diffrn_reflns_number 73871
_diffrn_reflns_point_group_measured_fraction_full 0.998
_diffrn_reflns_point_group_measured_fraction_max 0.998
_diffrn_reflns_theta_full 25.242
_diffrn_reflns_theta_max 26.000
_diffrn_reflns_theta_min 3.038
_diffrn_source 'Enhance (Mo) X-ray Source'
_exptl_absorpt_coefficient_mu 0.942
_exptl_absorpt_correction_T_max 1.00000
_exptl_absorpt_correction_T_min 0.83913
_exptl_absorpt_correction_type multi-scan
_exptl_absorpt_process_details
;
SCALE3 ABSPACK, CrysAlisPro, Agilent Technologies (2012) 
;
_exptl_crystal_colour black
_exptl_crystal_density_diffrn 1.183
_exptl_crystal_description prism
_exptl_crystal_F_000 1719
_exptl_crystal_size_max 0.700
_exptl_crystal_size_mid 0.435
_exptl_crystal_size_min 0.330
_refine_diff_density_max 0.880
_refine_diff_density_min -0.848
_refine_diff_density_rms 0.062
_refine_ls_extinction_method none
_refine_ls_goodness_of_fit_ref 1.004
_refine_ls_hydrogen_treatment constr
_refine_ls_matrix_type full
_refine_ls_number_parameters 1209
_refine_ls_number_reflns 17853
_refine_ls_number_restraints 278
_refine_ls_restrained_S_all 1.020
_refine_ls_R_factor_all 0.0997
_refine_ls_R_factor_gt 0.0551
_refine_ls_shift/su_max 0.001
_refine_ls_shift/su_mean 0.000
_refine_ls_structure_factor_coef Fsqd
_refine_ls_weighting_details 'w=1/[\s^2^(Fo^2^)+(0.0684P)^2^+0.8144P] where P=(Fo^2^+2Fc^2^)/3'
_refine_ls_weighting_scheme calc
_refine_ls_wR_factor_gt 0.1285
_refine_ls_wR_factor_ref 0.1456
_reflns_Friedel_coverage 0.000
_reflns_number_gt 11573
_reflns_number_total 17853
_reflns_threshold_expression 'I > 2\s(I)'
_cod_data_source_file c9dt04652f2.cif
_cod_data_source_block bbian3
_cod_depositor_comments 'Adding full bibliography for 7703563--7703565.cif.'
_cod_database_code 7703563
_shelx_shelxl_version_number 2014/7
_shelx_space_group_comment
;
The symmetry employed for this shelxl refinement is uniquely defined
by the following loop, which should always be used as a source of
symmetry information in preference to the above space-group names.
They are only intended as comments.
;
_shelx_estimated_absorpt_t_min 0.558
_shelx_estimated_absorpt_t_max 0.746

loop_
_space_group_symop_operation_xyz
'x, y, z'
'-x, -y, -z'

loop_
_atom_site_label
_atom_site_type_symbol
_atom_site_fract_x
_atom_site_fract_y
_atom_site_fract_z
_atom_site_U_iso_or_equiv
_atom_site_adp_type
_atom_site_occupancy
_atom_site_site_symmetry_order
_atom_site_calc_flag
_atom_site_refinement_flags_posn
_atom_site_refinement_flags_adp
_atom_site_refinement_flags_occupancy
_atom_site_disorder_assembly
_atom_site_disorder_group
B1A B 0.8477(3) 0.0789(3) 0.17142(14) 0.0315(8) Uani 1 1 d . . . . .
Br1A Br 0.99172(2) 0.09251(3) 0.21143(2) 0.04620(12) Uani 1 1 d . . . . .
N1A N 0.79434(17) 0.15200(17) 0.14973(9) 0.0261(5) Uani 1 1 d . . . . .
N2A N 0.78086(17) -0.00400(17) 0.16116(9) 0.0249(5) Uani 1 1 d . . . . .
C1A C 0.6909(2) 0.1127(2) 0.12515(11) 0.0240(6) Uani 1 1 d . . . . .
C2A C 0.6831(2) 0.0192(2) 0.13274(11) 0.0223(6) Uani 1 1 d . . . . .
C3A C 0.5818(2) -0.02210(19) 0.11041(11) 0.0199(6) Uani 1 1 d . . . . .
C4A C 0.5277(2) 0.05258(19) 0.08798(11) 0.0211(6) Uani 1 1 d . . . . .
C5A C 0.5952(2) 0.13741(19) 0.09734(11) 0.0227(6) Uani 1 1 d . . . . .
C6A C 0.5518(2) 0.2173(2) 0.07612(12) 0.0278(7) Uani 1 1 d . . . . .
H6AA H 0.5933 0.2746 0.0812 0.033 Uiso 1 1 calc R U . . .
C7A C 0.4491(2) 0.2087(2) 0.04831(12) 0.0280(7) Uani 1 1 d . . . . .
H7AA H 0.4209 0.2612 0.0341 0.034 Uiso 1 1 calc R U . . .
C8A C 0.3824(2) 0.1241(2) 0.03978(12) 0.0266(6) Uani 1 1 d . . . . .
H8AA H 0.3118 0.1220 0.0209 0.032 Uiso 1 1 calc R U . . .
C9A C 0.4226(2) 0.0425(2) 0.05992(11) 0.0223(6) Uani 1 1 d . . . . .
C10A C 0.3691(2) -0.04700(19) 0.05490(11) 0.0240(6) Uani 1 1 d . . . . .
H10A H 0.2994 -0.0595 0.0340 0.029 Uiso 1 1 calc R U . . .
C11A C 0.4197(2) -0.1179(2) 0.08117(11) 0.0234(6) Uani 1 1 d . . . . .
H11A H 0.3800 -0.1742 0.0805 0.028 Uiso 1 1 calc R U . . .
C12A C 0.5227(2) -0.10890(19) 0.10738(11) 0.0238(6) Uani 1 1 d . . . . .
H12A H 0.5542 -0.1587 0.1231 0.029 Uiso 1 1 calc R U . . .
C13A C 0.8298(2) 0.2476(2) 0.15266(13) 0.0321(7) Uani 1 1 d . . . . .
C14A C 0.8590(2) 0.2720(2) 0.10583(13) 0.0318(7) Uani 1 1 d . . . . .
C15A C 0.8996(3) 0.3640(2) 0.11141(15) 0.0456(9) Uani 1 1 d . . . . .
H15A H 0.9204 0.3820 0.0804 0.055 Uiso 1 1 calc R U . . .
C16A C 0.9104(3) 0.4300(3) 0.16122(16) 0.0554(10) Uani 1 1 d . . . . .
H16A H 0.9396 0.4923 0.1646 0.066 Uiso 1 1 calc R U . . .
C17A C 0.8789(3) 0.4050(3) 0.20552(16) 0.0608(11) Uani 1 1 d . . . . .
H17A H 0.8860 0.4510 0.2394 0.073 Uiso 1 1 calc R U . . .
C18A C 0.8368(3) 0.3143(2) 0.20269(14) 0.0468(9) Uani 1 1 d . . . . .
C19A C 0.8461(2) 0.1994(2) 0.05127(13) 0.0346(7) Uani 1 1 d . . . . .
H19A H 0.7826 0.1571 0.0472 0.042 Uiso 1 1 calc R U . . .
C20A C 0.9375(3) 0.1376(3) 0.05320(15) 0.0529(10) Uani 1 1 d . . . . .
H20A H 0.9266 0.0905 0.0178 0.079 Uiso 1 1 calc R U . . .
H20B H 0.9433 0.1053 0.0849 0.079 Uiso 1 1 calc R U . . .
H20C H 1.0013 0.1774 0.0581 0.079 Uiso 1 1 calc R U . . .
C21A C 0.8313(3) 0.2432(2) -0.00096(13) 0.0381(8) Uani 1 1 d . . . . .
H21A H 0.8165 0.1928 -0.0350 0.057 Uiso 1 1 calc R U . . .
H21B H 0.8946 0.2813 0.0004 0.057 Uiso 1 1 calc R U . . .
H21C H 0.7734 0.2837 -0.0018 0.057 Uiso 1 1 calc R U . . .
C22A C 0.7986(4) 0.2914(3) 0.25180(16) 0.0702(13) Uani 1 1 d . . . . .
H22A H 0.7661 0.2250 0.2405 0.084 Uiso 1 1 calc R U . . .
C23A C 0.8873(4) 0.2968(3) 0.30330(18) 0.0884(16) Uani 1 1 d . . . . .
H23A H 0.8610 0.2762 0.3334 0.133 Uiso 1 1 calc R U . . .
H23B H 0.9176 0.3622 0.3166 0.133 Uiso 1 1 calc R U . . .
H23C H 0.9401 0.2555 0.2930 0.133 Uiso 1 1 calc R U . . .
C24A C 0.7161(4) 0.3573(4) 0.2667(2) 0.0964(18) Uani 1 1 d . . . . .
H24A H 0.6880 0.3375 0.2964 0.145 Uiso 1 1 calc R U . . .
H24B H 0.6603 0.3542 0.2331 0.145 Uiso 1 1 calc R U . . .
H24C H 0.7473 0.4224 0.2801 0.145 Uiso 1 1 calc R U . . .
C25A C 0.7967(2) -0.0922(2) 0.17836(12) 0.0275(7) Uani 1 1 d . . . . .
C26A C 0.8407(2) -0.1635(2) 0.14600(13) 0.0345(7) Uani 1 1 d . . . . .
C27A C 0.8575(3) -0.2473(3) 0.16506(15) 0.0431(8) Uani 1 1 d . . . . .
H27A H 0.8893 -0.2958 0.1445 0.052 Uiso 1 1 calc R U . . .
C28A C 0.8292(3) -0.2615(3) 0.21302(15) 0.0481(9) Uani 1 1 d . . . . .
H28A H 0.8417 -0.3192 0.2254 0.058 Uiso 1 1 calc R U . . .
C29A C 0.7828(3) -0.1925(3) 0.24321(15) 0.0442(9) Uani 1 1 d . . . . .
H29A H 0.7621 -0.2035 0.2759 0.053 Uiso 1 1 calc R U . . .
C30A C 0.7658(2) -0.1069(2) 0.22670(13) 0.0344(7) Uani 1 1 d . . . . .
C31A C 0.8699(3) -0.1509(2) 0.09175(13) 0.0404(8) Uani 1 1 d . . . . .
H31A H 0.8413 -0.0915 0.0819 0.049 Uiso 1 1 calc R U . . .
C32A C 0.9873(3) -0.1402(3) 0.09954(17) 0.0664(12) Uani 1 1 d . . . . .
H32A H 1.0168 -0.0893 0.1322 0.100 Uiso 1 1 calc R U . . .
H32B H 1.0040 -0.1246 0.0656 0.100 Uiso 1 1 calc R U . . .
H32C H 1.0164 -0.1997 0.1058 0.100 Uiso 1 1 calc R U . . .
C33A C 0.8242(3) -0.2329(3) 0.04257(15) 0.0523(10) Uani 1 1 d . . . . .
H33A H 0.7496 -0.2425 0.0393 0.078 Uiso 1 1 calc R U . . .
H33B H 0.8571 -0.2907 0.0493 0.078 Uiso 1 1 calc R U . . .
H33C H 0.8367 -0.2183 0.0075 0.078 Uiso 1 1 calc R U . . .
C34A C 0.7177(3) -0.0295(3) 0.26114(13) 0.0414(8) Uani 1 1 d . . . . .
H34A H 0.6933 0.0164 0.2366 0.050 Uiso 1 1 calc R U . . .
C35A C 0.6242(3) -0.0664(3) 0.27910(16) 0.0493(9) Uani 1 1 d . . . . .
H35A H 0.5949 -0.0133 0.3000 0.074 Uiso 1 1 calc R U . . .
H35B H 0.6455 -0.1117 0.3033 0.074 Uiso 1 1 calc R U . . .
H35C H 0.5720 -0.0978 0.2456 0.074 Uiso 1 1 calc R U . . .
C36A C 0.7964(3) 0.0252(3) 0.31298(18) 0.0745(14) Uani 1 1 d . . . . .
H36A H 0.7621 0.0734 0.3345 0.112 Uiso 1 1 calc R U . . .
H36B H 0.8520 0.0559 0.3009 0.112 Uiso 1 1 calc R U . . .
H36C H 0.8256 -0.0186 0.3368 0.112 Uiso 1 1 calc R U . . .
Li1A Li 0.5073(4) 0.1032(4) -0.0112(2) 0.0338(12) Uani 1 1 d . . . . .
Li2A Li 0.3977(6) 0.1967(4) 0.1308(2) 0.0518(16) Uani 1 1 d . . . . .
O1SA O 0.35942(17) 0.11822(16) 0.18026(9) 0.0390(5) Uani 1 1 d . . . . .
C1SA C 0.4404(3) 0.0858(3) 0.21886(14) 0.0459(9) Uani 1 1 d . . . . .
H1SB H 0.4630 0.0256 0.2003 0.055 Uiso 1 1 calc R U . . .
H1SC H 0.4155 0.0748 0.2521 0.055 Uiso 1 1 calc R U . . .
C2SA C 0.5285(3) 0.1608(3) 0.23685(15) 0.0565(10) Uani 1 1 d . . . . .
H2SB H 0.5826 0.1433 0.2660 0.085 Uiso 1 1 calc R U . . .
H2SC H 0.5037 0.2214 0.2520 0.085 Uiso 1 1 calc R U . . .
H2SD H 0.5568 0.1667 0.2043 0.085 Uiso 1 1 calc R U . . .
C3SA C 0.2688(3) 0.0520(3) 0.16415(15) 0.0487(9) Uani 1 1 d . . . . .
H3SB H 0.2414 0.0480 0.1977 0.058 Uiso 1 1 calc R U . . .
H3SC H 0.2874 -0.0117 0.1483 0.058 Uiso 1 1 calc R U . . .
C4SA C 0.1884(3) 0.0847(3) 0.12112(17) 0.0575(11) Uani 1 1 d . . . . .
H4SA H 0.1269 0.0399 0.1100 0.086 Uiso 1 1 calc R U . . .
H4SB H 0.2158 0.0882 0.0879 0.086 Uiso 1 1 calc R U . . .
H4SC H 0.1697 0.1475 0.1372 0.086 Uiso 1 1 calc R U . . .
O2SA O 0.3587(8) 0.3268(8) 0.1576(5) 0.030(3) Uani 0.3333 1 d D U P A 1
C5SA C 0.4021(12) 0.4120(10) 0.1456(8) 0.077(5) Uani 0.3333 1 d D U P A 1
H5SB H 0.3657 0.4667 0.1603 0.092 Uiso 0.3333 1 calc R U P A 1
H5SC H 0.3902 0.4056 0.1042 0.092 Uiso 0.3333 1 calc R U P A 1
C6SA C 0.5167(12) 0.4311(13) 0.1715(8) 0.106(6) Uani 0.3333 1 d D U P A 1
H6SB H 0.5423 0.4891 0.1622 0.159 Uiso 0.3333 1 calc R U P A 1
H6SC H 0.5288 0.4388 0.2126 0.159 Uiso 0.3333 1 calc R U P A 1
H6SD H 0.5533 0.3778 0.1565 0.159 Uiso 0.3333 1 calc R U P A 1
C7SA C 0.3062(10) 0.3505(14) 0.2031(5) 0.035(4) Uani 0.3333 1 d D U P A 1
H7SB H 0.3443 0.4059 0.2310 0.043 Uiso 0.3333 1 calc R U P A 1
H7SC H 0.3061 0.2967 0.2225 0.043 Uiso 0.3333 1 calc R U P A 1
C8SA C 0.1961(11) 0.3731(12) 0.1821(7) 0.061(4) Uani 0.3333 1 d D U P A 1
H8SB H 0.1631 0.3888 0.2141 0.092 Uiso 0.3333 1 calc R U P A 1
H8SC H 0.1960 0.4271 0.1636 0.092 Uiso 0.3333 1 calc R U P A 1
H8SD H 0.1578 0.3180 0.1551 0.092 Uiso 0.3333 1 calc R U P A 1
O2SQ O 0.3210(7) 0.3090(7) 0.1518(4) 0.038(3) Uani 0.3333 1 d D U P A 2
C5SQ C 0.3277(10) 0.3868(8) 0.1237(6) 0.071(4) Uani 0.3333 1 d D U P A 2
H5SD H 0.2766 0.4323 0.1328 0.086 Uiso 0.3333 1 calc R U P A 2
H5SE H 0.3104 0.3626 0.0823 0.086 Uiso 0.3333 1 calc R U P A 2
C6SQ C 0.4348(11) 0.4373(14) 0.1414(9) 0.081(5) Uani 0.3333 1 d D U P A 2
H6SE H 0.4369 0.4896 0.1216 0.121 Uiso 0.3333 1 calc R U P A 2
H6SF H 0.4516 0.4623 0.1822 0.121 Uiso 0.3333 1 calc R U P A 2
H6SG H 0.4853 0.3927 0.1318 0.121 Uiso 0.3333 1 calc R U P A 2
C7SQ C 0.2919(11) 0.3307(14) 0.2055(5) 0.058(6) Uani 0.3333 1 d D U P A 2
H7SD H 0.3336 0.3883 0.2289 0.070 Uiso 0.3333 1 calc R U P A 2
H7SG H 0.3086 0.2780 0.2253 0.070 Uiso 0.3333 1 calc R U P A 2
C8SQ C 0.1787(10) 0.3463(11) 0.2000(7) 0.071(4) Uani 0.3333 1 d D U P A 2
H8SE H 0.1639 0.3606 0.2376 0.107 Uiso 0.3333 1 calc R U P A 2
H8SF H 0.1618 0.3994 0.1812 0.107 Uiso 0.3333 1 calc R U P A 2
H8SG H 0.1368 0.2890 0.1776 0.107 Uiso 0.3333 1 calc R U P A 2
O2SW O 0.3999(7) 0.3282(7) 0.1689(4) 0.045(3) Uani 0.3333 1 d D U P A 3
C5SW C 0.4526(10) 0.4116(8) 0.1598(5) 0.048(3) Uani 0.3333 1 d D U P A 3
H5SF H 0.5165 0.3943 0.1472 0.057 Uiso 0.3333 1 calc R U P A 3
H5SG H 0.4720 0.4594 0.1955 0.057 Uiso 0.3333 1 calc R U P A 3
C6SW C 0.3817(11) 0.4522(11) 0.1155(6) 0.082(5) Uani 0.3333 1 d D U P A 3
H6SH H 0.4169 0.5085 0.1092 0.124 Uiso 0.3333 1 calc R U P A 3
H6SI H 0.3632 0.4048 0.0801 0.124 Uiso 0.3333 1 calc R U P A 3
H6SJ H 0.3188 0.4697 0.1282 0.124 Uiso 0.3333 1 calc R U P A 3
C7SW C 0.3452(11) 0.3533(13) 0.2132(6) 0.065(5) Uani 0.3333 1 d D U P A 3
H7SE H 0.3884 0.4027 0.2435 0.078 Uiso 0.3333 1 calc R U P A 3
H7SF H 0.3364 0.2970 0.2295 0.078 Uiso 0.3333 1 calc R U P A 3
C8SW C 0.2400(11) 0.3893(13) 0.1951(8) 0.085(5) Uani 0.3333 1 d D U P A 3
H8SH H 0.2086 0.4046 0.2277 0.127 Uiso 0.3333 1 calc R U P A 3
H8SI H 0.2477 0.4463 0.1800 0.127 Uiso 0.3333 1 calc R U P A 3
H8SJ H 0.1956 0.3404 0.1659 0.127 Uiso 0.3333 1 calc R U P A 3
B1B B 1.3101(3) -0.3462(2) 0.38096(15) 0.0317(8) Uani 1 1 d . . . . .
Br1B Br 1.28401(4) -0.48085(2) 0.35069(2) 0.05687(14) Uani 1 1 d . . . . .
N1B N 1.28035(18) -0.29733(16) 0.42974(10) 0.0267(5) Uani 1 1 d . . . . .
N2B N 1.36165(19) -0.28183(16) 0.35768(9) 0.0269(5) Uani 1 1 d . . . . .
C1B C 1.3136(2) -0.20018(19) 0.43599(11) 0.0214(6) Uani 1 1 d . . . . .
C2B C 1.3619(2) -0.19150(19) 0.39251(11) 0.0228(6) Uani 1 1 d . . . . .
C3B C 1.3916(2) -0.09707(19) 0.39521(11) 0.0218(6) Uani 1 1 d . . . . .
C4B C 1.3597(2) -0.04767(19) 0.44433(11) 0.0210(6) Uani 1 1 d . . . . .
C5B C 1.3105(2) -0.11189(19) 0.47049(11) 0.0211(6) Uani 1 1 d . . . . .
C6B C 1.2731(2) -0.0712(2) 0.51978(11) 0.0248(6) Uani 1 1 d . . . . .
H6BA H 1.2419 -0.1106 0.5391 0.030 Uiso 1 1 calc R U . . .
C7B C 1.2836(2) 0.0247(2) 0.53811(12) 0.0275(7) Uani 1 1 d . . . . .
H7BA H 1.2577 0.0509 0.5701 0.033 Uiso 1 1 calc R U . . .
C8B C 1.3316(2) 0.0884(2) 0.51157(12) 0.0278(7) Uani 1 1 d . . . . .
H8BA H 1.3365 0.1548 0.5259 0.033 Uiso 1 1 calc R U . . .
C9B C 1.3721(2) 0.05102(19) 0.46325(11) 0.0234(6) Uani 1 1 d . . . . .
C10B C 1.4170(2) 0.1035(2) 0.42998(12) 0.0269(6) Uani 1 1 d . . . . .
H10B H 1.4285 0.1704 0.4411 0.032 Uiso 1 1 calc R U . . .
C11B C 1.4446(2) 0.0549(2) 0.37967(12) 0.0278(7) Uani 1 1 d . . . . .
H11B H 1.4711 0.0918 0.3574 0.033 Uiso 1 1 calc R U . . .
C12B C 1.4350(2) -0.0414(2) 0.36198(12) 0.0249(6) Uani 1 1 d . . . . .
H12B H 1.4560 -0.0707 0.3290 0.030 Uiso 1 1 calc R U . . .
C13B C 1.2197(2) -0.32940(19) 0.46480(12) 0.0269(7) Uani 1 1 d . . . . .
C14B C 1.2674(2) -0.3377(2) 0.51922(12) 0.0268(7) Uani 1 1 d . . . . .
C15B C 1.2070(2) -0.3689(2) 0.55286(13) 0.0342(7) Uani 1 1 d . . . . .
H15B H 1.2382 -0.3745 0.5903 0.041 Uiso 1 1 calc R U . . .
C16B C 1.1024(3) -0.3916(3) 0.53198(15) 0.0458(9) Uani 1 1 d . . . . .
H16B H 1.0621 -0.4137 0.5549 0.055 Uiso 1 1 calc R U . . .
C17B C 1.0561(3) -0.3825(3) 0.47846(15) 0.0478(9) Uani 1 1 d . . . . .
H17B H 0.9840 -0.3986 0.4648 0.057 Uiso 1 1 calc R U . . .
C18B C 1.1126(2) -0.3500(2) 0.44343(13) 0.0361(8) Uani 1 1 d . . . . .
C19B C 1.3834(2) -0.3152(2) 0.54102(12) 0.0306(7) Uani 1 1 d . . . . .
H19B H 1.4034 -0.2597 0.5260 0.037 Uiso 1 1 calc R U . . .
C20B C 1.4414(3) -0.3976(3) 0.51874(16) 0.0512(9) Uani 1 1 d . . . . .
H20D H 1.5158 -0.3790 0.5290 0.077 Uiso 1 1 calc R U . . .
H20E H 1.4181 -0.4153 0.4776 0.077 Uiso 1 1 calc R U . . .
H20F H 1.4279 -0.4517 0.5353 0.077 Uiso 1 1 calc R U . . .
C21B C 1.4179(3) -0.2887(2) 0.60564(13) 0.0385(8) Uani 1 1 d . . . . .
H21D H 1.3799 -0.2359 0.6199 0.058 Uiso 1 1 calc R U . . .
H21E H 1.4922 -0.2699 0.6167 0.058 Uiso 1 1 calc R U . . .
H21F H 1.4036 -0.3434 0.6216 0.058 Uiso 1 1 calc R U . . .
C22B C 1.0564(3) -0.3339(3) 0.38614(15) 0.0481(9) Uani 1 1 d . . . . .
H22B H 1.1092 -0.3122 0.3672 0.058 Uiso 1 1 calc R U . . .
C23B C 0.9986(4) -0.4245(3) 0.34840(18) 0.0782(14) Uani 1 1 d . . . . .
H23D H 0.9667 -0.4121 0.3112 0.117 Uiso 1 1 calc R U . . .
H23E H 0.9447 -0.4461 0.3655 0.117 Uiso 1 1 calc R U . . .
H23F H 1.0472 -0.4736 0.3442 0.117 Uiso 1 1 calc R U . . .
C24B C 0.9819(3) -0.2563(3) 0.39266(18) 0.0670(12) Uani 1 1 d . . . . .
H24D H 0.9481 -0.2458 0.3553 0.100 Uiso 1 1 calc R U . . .
H24E H 1.0204 -0.1976 0.4154 0.100 Uiso 1 1 calc R U . . .
H24F H 0.9295 -0.2758 0.4114 0.100 Uiso 1 1 calc R U . . .
C25B C 1.4012(3) -0.2954(2) 0.30765(13) 0.0362(8) Uani 1 1 d . . . . .
C26B C 1.5017(3) -0.3252(2) 0.30951(16) 0.0460(9) Uani 1 1 d . . . . .
C27B C 1.5363(4) -0.3381(3) 0.25953(19) 0.0641(13) Uani 1 1 d . . . . .
H27B H 1.6028 -0.3599 0.2592 0.077 Uiso 1 1 calc R U . . .
C28B C 1.4760(5) -0.3200(3) 0.21098(19) 0.0779(16) Uani 1 1 d . . . . .
H28B H 1.5015 -0.3293 0.1776 0.093 Uiso 1 1 calc R U . . .
C29B C 1.3800(4) -0.2887(3) 0.20989(16) 0.0702(13) Uani 1 1 d . . . . .
H29B H 1.3402 -0.2754 0.1759 0.084 Uiso 1 1 calc R U . . .
C30B C 1.3390(3) -0.2759(2) 0.25816(14) 0.0504(10) Uani 1 1 d . . . . .
C31B C 1.5712(3) -0.3426(2) 0.36275(17) 0.0496(10) Uani 1 1 d . . . . .
H31B H 1.5391 -0.3177 0.3950 0.060 Uiso 1 1 calc R U . . .
C32B C 1.5818(4) -0.4491(3) 0.3600(2) 0.0857(16) Uani 1 1 d . . . . .
H32D H 1.6269 -0.4584 0.3952 0.129 Uiso 1 1 calc R U . . .
H32E H 1.6119 -0.4753 0.3282 0.129 Uiso 1 1 calc R U . . .
H32F H 1.5135 -0.4815 0.3550 0.129 Uiso 1 1 calc R U . . .
C33B C 1.6791(3) -0.2913(3) 0.37451(19) 0.0606(11) Uani 1 1 d . . . . .
H33D H 1.7191 -0.2981 0.4115 0.091 Uiso 1 1 calc R U . . .
H33E H 1.6724 -0.2240 0.3743 0.091 Uiso 1 1 calc R U . . .
H33F H 1.7147 -0.3190 0.3453 0.091 Uiso 1 1 calc R U . . .
C34B C 1.2331(4) -0.2424(3) 0.25678(16) 0.0614(11) Uani 1 1 d . . . . .
H34B H 1.2301 -0.2148 0.2966 0.074 Uiso 1 1 calc R U . . .
C35B C 1.2116(5) -0.1638(4) 0.2229(2) 0.113(2) Uani 1 1 d . . . . .
H35D H 1.1449 -0.1394 0.2263 0.169 Uiso 1 1 calc R U . . .
H35E H 1.2099 -0.1896 0.1831 0.169 Uiso 1 1 calc R U . . .
H35F H 1.2665 -0.1124 0.2378 0.169 Uiso 1 1 calc R U . . .
C36B C 1.1509(4) -0.3249(4) 0.2348(2) 0.0875(15) Uani 1 1 d . . . . .
H36D H 1.0831 -0.3025 0.2379 0.131 Uiso 1 1 calc R U . . .
H36E H 1.1670 -0.3737 0.2573 0.131 Uiso 1 1 calc R U . . .
H36F H 1.1494 -0.3517 0.1952 0.131 Uiso 1 1 calc R U . . .
Li1B Li 1.4479(4) -0.0094(4) 0.5503(2) 0.0354(12) Uani 1 1 d . . . . .
Li2B Li 1.2404(4) 0.1285(4) 0.4274(3) 0.0461(14) Uani 1 1 d . . . . .
O1SB O 1.2197(2) 0.24991(18) 0.40783(11) 0.0630(7) Uani 1 1 d D . . . .
C1SB C 1.1647(5) 0.2466(5) 0.3500(2) 0.054(2) Uani 0.582(11) 1 d D U P B 1
H1SD H 1.1377 0.3086 0.3459 0.065 Uiso 0.582(11) 1 calc R U P B 1
H1SE H 1.1059 0.1977 0.3386 0.065 Uiso 0.582(11) 1 calc R U P B 1
C2SB C 1.2417(6) 0.2228(8) 0.3142(3) 0.073(3) Uani 0.582(11) 1 d D U P B 1
H2SE H 1.2082 0.2197 0.2746 0.109 Uiso 0.582(11) 1 calc R U P B 1
H2SF H 1.2994 0.2718 0.3261 0.109 Uiso 0.582(11) 1 calc R U P B 1
H2SG H 1.2677 0.1614 0.3187 0.109 Uiso 0.582(11) 1 calc R U P B 1
C1SR C 1.2289(12) 0.2656(6) 0.3527(3) 0.074(4) Uiso 0.418(11) 1 d D . P B 2
H1SF H 1.2935 0.3052 0.3569 0.089 Uiso 0.418(11) 1 calc R U P B 2
H1SG H 1.1700 0.2999 0.3368 0.089 Uiso 0.418(11) 1 calc R U P B 2
C2SR C 1.2302(7) 0.1726(6) 0.3128(4) 0.042(3) Uiso 0.418(11) 1 d D . P B 2
H2SH H 1.2364 0.1844 0.2761 0.063 Uiso 0.418(11) 1 calc R U P B 2
H2SI H 1.2892 0.1391 0.3283 0.063 Uiso 0.418(11) 1 calc R U P B 2
H2SJ H 1.1658 0.1338 0.3083 0.063 Uiso 0.418(11) 1 calc R U P B 2
C3SB C 1.2638(4) 0.3357(4) 0.4476(2) 0.049(2) Uani 0.591(8) 1 d D U P B 1
H3SD H 1.3100 0.3714 0.4312 0.059 Uiso 0.591(8) 1 calc R U P B 1
H3SE H 1.3052 0.3200 0.4824 0.059 Uiso 0.591(8) 1 calc R U P B 1
C4SB C 1.1793(6) 0.3948(6) 0.4613(4) 0.083(3) Uani 0.591(8) 1 d D U P B 1
H4SD H 1.2093 0.4531 0.4883 0.125 Uiso 0.591(8) 1 calc R U P B 1
H4SE H 1.1389 0.4108 0.4268 0.125 Uiso 0.591(8) 1 calc R U P B 1
H4SF H 1.1342 0.3595 0.4779 0.125 Uiso 0.591(8) 1 calc R U P B 1
C3SR C 1.1904(10) 0.3421(6) 0.4323(4) 0.082(4) Uani 0.409(8) 1 d D U P B 2
H3SF H 1.1144 0.3428 0.4264 0.098 Uiso 0.409(8) 1 calc R U P B 2
H3SG H 1.2167 0.3925 0.4158 0.098 Uiso 0.409(8) 1 calc R U P B 2
C4SR C 1.2411(8) 0.3544(8) 0.4938(4) 0.064(3) Uani 0.409(8) 1 d D U P B 2
H4SG H 1.2257 0.4155 0.5142 0.096 Uiso 0.409(8) 1 calc R U P B 2
H4SH H 1.2146 0.3032 0.5089 0.096 Uiso 0.409(8) 1 calc R U P B 2
H4SI H 1.3161 0.3526 0.4984 0.096 Uiso 0.409(8) 1 calc R U P B 2
O2SB O 1.1156(2) 0.0415(3) 0.39282(14) 0.0444(10) Uani 0.751(5) 1 d D U P C 1
C5SB C 1.0474(4) 0.0310(4) 0.4297(2) 0.0538(15) Uani 0.751(5) 1 d D U P C 1
H5SH H 1.0822 -0.0003 0.4601 0.065 Uiso 0.751(5) 1 calc R U P C 1
H5SI H 0.9839 -0.0086 0.4081 0.065 Uiso 0.751(5) 1 calc R U P C 1
C6SB C 1.0203(7) 0.1281(5) 0.4548(4) 0.094(2) Uani 0.751(5) 1 d D U P C 1
H6SK H 0.9740 0.1223 0.4800 0.142 Uiso 0.751(5) 1 calc R U P C 1
H6SL H 1.0835 0.1667 0.4762 0.142 Uiso 0.751(5) 1 calc R U P C 1
H6SM H 0.9856 0.1584 0.4244 0.142 Uiso 0.751(5) 1 calc R U P C 1
C7SB C 1.1288(5) -0.0491(5) 0.3589(3) 0.043(2) Uani 0.751(5) 1 d D U P C 1
H7SH H 1.1421 -0.0954 0.3838 0.051 Uiso 0.751(5) 1 calc R U P C 1
H7SI H 1.1907 -0.0423 0.3436 0.051 Uiso 0.751(5) 1 calc R U P C 1
C8SB C 1.0395(4) -0.0881(4) 0.3112(2) 0.0734(19) Uani 0.751(5) 1 d D U P C 1
H8SK H 1.0551 -0.1491 0.2908 0.110 Uiso 0.751(5) 1 calc R U P C 1
H8SL H 0.9779 -0.0971 0.3259 0.110 Uiso 0.751(5) 1 calc R U P C 1
H8SM H 1.0266 -0.0439 0.2856 0.110 Uiso 0.751(5) 1 calc R U P C 1
O2SR O 1.1118(9) 0.0858(7) 0.4225(5) 0.058(4) Uani 0.249(5) 1 d D U P C 2
C5SR C 1.0689(11) 0.1273(13) 0.4704(5) 0.054(5) Uani 0.249(5) 1 d D U P C 2
H5SJ H 1.1153 0.1816 0.4946 0.065 Uiso 0.249(5) 1 calc R U P C 2
H5SK H 1.0616 0.0797 0.4934 0.065 Uiso 0.249(5) 1 calc R U P C 2
C6SR C 0.9645(11) 0.1600(13) 0.4472(8) 0.067(5) Uani 0.249(5) 1 d D U P C 2
H6SN H 0.9339 0.1882 0.4785 0.100 Uiso 0.249(5) 1 calc R U P C 2
H6SO H 0.9726 0.2072 0.4247 0.100 Uiso 0.249(5) 1 calc R U P C 2
H6SP H 0.9191 0.1058 0.4235 0.100 Uiso 0.249(5) 1 calc R U P C 2
C7SR C 1.0840(13) -0.0149(8) 0.4034(7) 0.051(4) Uani 0.249(5) 1 d D U P C 2
H7SJ H 1.0082 -0.0289 0.3957 0.062 Uiso 0.249(5) 1 calc R U P C 2
H7SK H 1.1183 -0.0505 0.4316 0.062 Uiso 0.249(5) 1 calc R U P C 2
C8SR C 1.123(3) -0.039(2) 0.3498(10) 0.099(16) Uani 0.249(5) 1 d D U P C 2
H8SN H 1.1075 -0.1064 0.3333 0.148 Uiso 0.249(5) 1 calc R U P C 2
H8SO H 1.0886 -0.0018 0.3228 0.148 Uiso 0.249(5) 1 calc R U P C 2
H8SP H 1.1978 -0.0232 0.3585 0.148 Uiso 0.249(5) 1 calc R U P C 2
C1S C 1.1930(5) 0.5207(4) 0.0330(3) 0.0735(17) Uani 0.75 1 d D U P . .
H1SA H 1.2655 0.5205 0.0364 0.088 Uiso 0.75 1 calc R U P . .
C2S C 1.1529(4) 0.5609(4) 0.0778(2) 0.0677(16) Uani 0.75 1 d D U P . .
H2SA H 1.1975 0.5886 0.1132 0.081 Uiso 0.75 1 calc R U P . .
C3S C 1.0486(4) 0.5607(4) 0.0711(2) 0.0711(16) Uani 0.75 1 d D U P . .
H3SA H 1.0211 0.5884 0.1021 0.085 Uiso 0.75 1 calc R U P . .
C4S C 0.9802(4) 0.5205(3) 0.0192(2) 0.0528(13) Uani 0.75 1 d D U P . .
C5S C 0.8745(4) 0.5187(4) 0.0161(3) 0.0708(16) Uani 0.75 1 d D U P . .
H5SA H 0.8495 0.5450 0.0484 0.085 Uiso 0.75 1 calc R U P . .
C6S C 0.5999(3) 0.6249(3) 0.08082(19) 0.0571(11) Uani 1 1 d . U . . .
H6SA H 0.6255 0.6816 0.1077 0.068 Uiso 1 1 calc R U . . .
C7S C 0.6533(3) 0.5428(3) 0.08290(19) 0.0607(11) Uani 1 1 d . U . . .
H7SA H 0.7137 0.5433 0.1117 0.073 Uiso 1 1 calc R U . . .
C8S C 0.6172(3) 0.4614(3) 0.04278(19) 0.0580(11) Uani 1 1 d . U . . .
H8SA H 0.6543 0.4064 0.0439 0.070 Uiso 1 1 calc R U . . .
C9S C 0.5269(3) 0.4579(2) 0.00030(16) 0.0462(9) Uani 1 1 d . U . . .
C10S C 0.4867(3) 0.3763(3) -0.04134(18) 0.0533(10) Uani 1 1 d . U . . .
H10C H 0.5223 0.3203 -0.0413 0.064 Uiso 1 1 calc R U . . .

loop_
_atom_site_aniso_label
_atom_site_aniso_U_11
_atom_site_aniso_U_22
_atom_site_aniso_U_33
_atom_site_aniso_U_23
_atom_site_aniso_U_13
_atom_site_aniso_U_12
B1A 0.0224(17) 0.057(2) 0.0157(17) 0.0029(16) 0.0091(14) -0.0003(17)
Br1A 0.02223(17) 0.0783(3) 0.0331(2) 0.00645(17) 0.00132(13) -0.00387(16)
N1A 0.0225(12) 0.0341(14) 0.0192(13) 0.0014(11) 0.0040(10) -0.0055(11)
N2A 0.0174(12) 0.0381(15) 0.0207(13) 0.0091(11) 0.0046(10) 0.0033(11)
C1A 0.0233(15) 0.0307(16) 0.0162(14) -0.0003(12) 0.0060(12) -0.0030(12)
C2A 0.0203(14) 0.0317(16) 0.0162(14) 0.0059(12) 0.0058(11) 0.0031(12)
C3A 0.0194(14) 0.0257(15) 0.0154(14) 0.0031(11) 0.0064(11) 0.0024(12)
C4A 0.0216(14) 0.0255(15) 0.0166(14) 0.0018(11) 0.0076(11) 0.0005(12)
C5A 0.0293(15) 0.0232(15) 0.0150(14) 0.0014(11) 0.0062(12) 0.0006(12)
C6A 0.0362(17) 0.0253(16) 0.0211(15) 0.0004(12) 0.0092(13) -0.0018(13)
C7A 0.0356(17) 0.0278(16) 0.0232(16) 0.0056(13) 0.0111(13) 0.0082(14)
C8A 0.0248(15) 0.0347(17) 0.0203(15) 0.0051(13) 0.0052(12) 0.0073(13)
C9A 0.0211(14) 0.0309(16) 0.0138(14) 0.0006(12) 0.0051(11) 0.0010(12)
C10A 0.0180(14) 0.0298(16) 0.0217(15) 0.0028(12) 0.0020(12) -0.0002(12)
C11A 0.0276(15) 0.0247(15) 0.0182(14) 0.0005(12) 0.0105(12) -0.0052(12)
C12A 0.0275(15) 0.0239(15) 0.0222(15) 0.0068(12) 0.0082(12) 0.0058(12)
C13A 0.0241(15) 0.0379(18) 0.0297(17) -0.0017(14) 0.0053(13) -0.0087(14)
C14A 0.0248(15) 0.0374(18) 0.0321(18) 0.0035(14) 0.0081(13) -0.0047(14)
C15A 0.046(2) 0.050(2) 0.039(2) 0.0049(17) 0.0138(17) -0.0165(17)
C16A 0.065(3) 0.041(2) 0.050(2) -0.0041(18) 0.008(2) -0.0243(19)
C17A 0.077(3) 0.051(2) 0.044(2) -0.0161(18) 0.018(2) -0.023(2)
C18A 0.056(2) 0.045(2) 0.0329(19) -0.0090(16) 0.0141(17) -0.0183(18)
C19A 0.0393(18) 0.0387(19) 0.0265(17) 0.0050(14) 0.0118(14) -0.0072(15)
C20A 0.065(3) 0.065(3) 0.036(2) 0.0158(18) 0.0217(19) 0.019(2)
C21A 0.0397(18) 0.043(2) 0.0316(18) 0.0072(15) 0.0098(15) -0.0046(16)
C22A 0.111(4) 0.060(3) 0.036(2) -0.0147(19) 0.034(2) -0.025(3)
C23A 0.151(5) 0.070(3) 0.039(3) -0.003(2) 0.027(3) -0.010(3)
C24A 0.117(4) 0.102(4) 0.069(3) -0.024(3) 0.061(3) -0.016(3)
C25A 0.0166(14) 0.0446(19) 0.0225(16) 0.0127(14) 0.0011(12) 0.0057(13)
C26A 0.0253(16) 0.050(2) 0.0311(18) 0.0128(15) 0.0063(14) 0.0125(15)
C27A 0.0410(19) 0.053(2) 0.040(2) 0.0163(17) 0.0114(16) 0.0196(17)
C28A 0.047(2) 0.058(2) 0.048(2) 0.0295(19) 0.0098(18) 0.0190(19)
C29A 0.0397(19) 0.060(2) 0.039(2) 0.0235(18) 0.0106(16) 0.0052(18)
C30A 0.0279(16) 0.050(2) 0.0277(17) 0.0145(15) 0.0060(14) 0.0045(15)
C31A 0.048(2) 0.049(2) 0.0312(19) 0.0130(16) 0.0172(16) 0.0186(17)
C32A 0.056(2) 0.103(4) 0.043(2) 0.007(2) 0.028(2) -0.004(2)
C33A 0.056(2) 0.067(3) 0.034(2) 0.0125(18) 0.0064(17) 0.020(2)
C34A 0.044(2) 0.058(2) 0.0280(18) 0.0133(16) 0.0176(16) 0.0036(17)
C35A 0.044(2) 0.068(3) 0.047(2) 0.0247(19) 0.0236(18) 0.0112(19)
C36A 0.058(3) 0.105(4) 0.051(3) -0.014(2) 0.023(2) -0.011(3)
Li1A 0.037(3) 0.035(3) 0.029(3) 0.007(2) 0.008(2) 0.003(2)
Li2A 0.088(5) 0.043(3) 0.027(3) 0.008(3) 0.018(3) 0.009(3)
O1SA 0.0462(13) 0.0496(14) 0.0274(12) 0.0139(10) 0.0145(10) 0.0154(11)
C1SA 0.052(2) 0.063(2) 0.0310(19) 0.0158(17) 0.0189(17) 0.0211(19)
C2SA 0.055(2) 0.085(3) 0.032(2) 0.0087(19) 0.0163(18) 0.017(2)
C3SA 0.056(2) 0.059(2) 0.042(2) 0.0141(18) 0.0296(19) 0.006(2)
C4SA 0.038(2) 0.081(3) 0.055(3) 0.013(2) 0.0162(19) 0.002(2)
O2SA 0.026(5) 0.029(4) 0.035(4) 0.002(3) 0.012(4) -0.001(4)
C5SA 0.078(7) 0.075(7) 0.078(7) 0.014(4) 0.020(5) 0.011(5)
C6SA 0.108(6) 0.108(7) 0.105(6) 0.019(3) 0.032(3) 0.006(3)
C7SA 0.037(5) 0.035(5) 0.034(5) 0.003(3) 0.010(3) 0.003(3)
C8SA 0.060(5) 0.060(5) 0.064(5) 0.013(3) 0.016(3) 0.007(3)
O2SQ 0.043(5) 0.034(4) 0.036(4) 0.003(3) 0.013(3) -0.002(3)
C5SQ 0.078(5) 0.068(5) 0.069(5) 0.012(4) 0.019(4) 0.020(4)
C6SQ 0.083(6) 0.079(6) 0.080(6) 0.018(3) 0.019(3) 0.006(3)
C7SQ 0.067(7) 0.058(8) 0.053(7) 0.010(4) 0.021(5) 0.002(5)
C8SQ 0.071(5) 0.071(5) 0.072(5) 0.014(3) 0.018(3) 0.009(3)
O2SW 0.049(5) 0.044(4) 0.044(4) 0.008(3) 0.014(4) 0.006(4)
C5SW 0.043(5) 0.047(5) 0.044(5) 0.000(4) -0.001(4) 0.018(4)
C6SW 0.083(5) 0.081(5) 0.084(5) 0.016(3) 0.021(3) 0.005(3)
C7SW 0.064(6) 0.067(6) 0.065(6) 0.005(4) 0.021(4) 0.011(5)
C8SW 0.085(6) 0.085(6) 0.084(6) 0.016(3) 0.019(3) 0.010(3)
B1B 0.045(2) 0.0209(18) 0.0265(19) 0.0003(14) 0.0070(16) -0.0085(16)
Br1B 0.1023(3) 0.02580(19) 0.0434(2) -0.00575(15) 0.0333(2) -0.01845(19)
N1B 0.0361(14) 0.0207(13) 0.0224(13) 0.0034(10) 0.0070(11) -0.0097(11)
N2B 0.0399(14) 0.0233(13) 0.0188(12) 0.0023(10) 0.0119(11) -0.0030(11)
C1B 0.0207(14) 0.0211(14) 0.0214(15) 0.0049(12) 0.0035(11) -0.0049(11)
C2B 0.0262(15) 0.0237(15) 0.0166(14) 0.0020(11) 0.0036(12) -0.0027(12)
C3B 0.0206(14) 0.0244(15) 0.0198(14) 0.0067(12) 0.0024(11) -0.0046(12)
C4B 0.0202(14) 0.0242(15) 0.0171(14) 0.0057(11) 0.0007(11) -0.0030(12)
C5B 0.0211(14) 0.0233(15) 0.0178(14) 0.0056(11) 0.0013(11) -0.0027(12)
C6B 0.0266(15) 0.0290(16) 0.0194(15) 0.0059(12) 0.0065(12) -0.0036(13)
C7B 0.0298(16) 0.0301(17) 0.0216(15) 0.0026(13) 0.0069(13) 0.0007(13)
C8B 0.0374(17) 0.0214(15) 0.0237(16) 0.0028(12) 0.0068(13) 0.0003(13)
C9B 0.0227(14) 0.0244(15) 0.0218(15) 0.0058(12) 0.0021(12) -0.0012(12)
C10B 0.0340(16) 0.0207(15) 0.0245(16) 0.0050(12) 0.0041(13) -0.0066(13)
C11B 0.0292(16) 0.0316(17) 0.0245(16) 0.0121(13) 0.0055(13) -0.0043(13)
C12B 0.0288(15) 0.0277(16) 0.0188(15) 0.0049(12) 0.0073(12) -0.0038(13)
C13B 0.0340(16) 0.0201(15) 0.0262(16) 0.0013(12) 0.0113(13) -0.0104(13)
C14B 0.0315(16) 0.0232(15) 0.0260(16) 0.0034(12) 0.0101(13) -0.0060(13)
C15B 0.0412(19) 0.0358(18) 0.0288(17) 0.0105(14) 0.0128(15) -0.0058(15)
C16B 0.041(2) 0.055(2) 0.049(2) 0.0226(18) 0.0182(17) -0.0124(17)
C17B 0.0300(18) 0.060(2) 0.054(2) 0.0227(19) 0.0053(16) -0.0181(17)
C18B 0.0345(17) 0.0359(18) 0.0353(19) 0.0088(15) 0.0037(14) -0.0134(15)
C19B 0.0327(17) 0.0319(17) 0.0284(17) 0.0105(13) 0.0071(13) -0.0064(14)
C20B 0.040(2) 0.066(3) 0.052(2) 0.0151(19) 0.0170(18) 0.0085(18)
C21B 0.0412(19) 0.0358(19) 0.0336(18) 0.0106(15) -0.0032(15) -0.0087(15)
C22B 0.045(2) 0.054(2) 0.038(2) 0.0118(17) -0.0033(16) -0.0260(18)
C23B 0.091(3) 0.069(3) 0.052(3) 0.007(2) -0.022(2) -0.035(3)
C24B 0.054(2) 0.080(3) 0.062(3) 0.032(2) -0.010(2) -0.004(2)
C25B 0.062(2) 0.0236(16) 0.0260(17) -0.0001(13) 0.0222(16) -0.0081(15)
C26B 0.069(3) 0.0241(17) 0.051(2) -0.0022(16) 0.036(2) -0.0094(17)
C27B 0.089(3) 0.041(2) 0.066(3) -0.018(2) 0.054(3) -0.019(2)
C28B 0.129(4) 0.062(3) 0.047(3) -0.018(2) 0.059(3) -0.035(3)
C29B 0.117(4) 0.064(3) 0.028(2) -0.0004(19) 0.027(2) -0.020(3)
C30B 0.087(3) 0.037(2) 0.0253(19) 0.0003(15) 0.0166(19) -0.013(2)
C31B 0.054(2) 0.0329(19) 0.071(3) 0.0069(18) 0.036(2) 0.0071(17)
C32B 0.085(3) 0.045(3) 0.137(5) 0.030(3) 0.034(3) 0.006(2)
C33B 0.055(2) 0.049(2) 0.082(3) 0.001(2) 0.034(2) 0.0047(19)
C34B 0.088(3) 0.065(3) 0.026(2) 0.0118(18) 0.001(2) 0.004(2)
C35B 0.141(5) 0.113(5) 0.085(4) 0.059(4) -0.009(4) 0.017(4)
C36B 0.081(3) 0.095(4) 0.073(3) -0.005(3) 0.010(3) -0.010(3)
Li1B 0.034(3) 0.041(3) 0.030(3) 0.011(2) 0.002(2) -0.004(2)
Li2B 0.043(3) 0.050(4) 0.044(4) 0.008(3) 0.007(3) 0.012(3)
O1SB 0.0799(19) 0.0548(17) 0.0496(17) 0.0003(13) 0.0120(15) 0.0211(15)
C1SB 0.044(4) 0.052(4) 0.063(4) 0.018(3) -0.001(3) 0.005(3)
C2SB 0.075(3) 0.080(4) 0.064(3) 0.020(3) 0.015(2) 0.003(3)
C3SB 0.042(3) 0.055(3) 0.049(4) 0.018(3) 0.003(3) -0.009(3)
C4SB 0.091(4) 0.078(4) 0.087(4) 0.019(3) 0.030(3) 0.003(3)
C3SR 0.090(6) 0.082(6) 0.077(6) 0.016(4) 0.023(4) 0.012(4)
C4SR 0.062(4) 0.063(4) 0.064(4) 0.006(3) 0.016(3) 0.004(3)
O2SB 0.0337(17) 0.045(2) 0.048(2) 0.0060(17) -0.0003(15) -0.0025(16)
C5SB 0.038(2) 0.062(3) 0.055(3) 0.015(2) -0.004(2) -0.012(2)
C6SB 0.084(3) 0.097(3) 0.101(3) 0.010(3) 0.029(3) 0.008(3)
C7SB 0.042(3) 0.040(3) 0.041(3) 0.008(2) -0.001(2) 0.002(2)
C8SB 0.066(3) 0.072(3) 0.075(3) 0.012(2) 0.006(2) 0.002(2)
O2SR 0.058(5) 0.061(5) 0.060(5) 0.012(4) 0.020(4) 0.009(4)
C5SR 0.054(6) 0.057(6) 0.053(6) 0.011(4) 0.014(4) 0.015(4)
C6SR 0.066(6) 0.064(6) 0.068(6) 0.014(3) 0.010(3) 0.007(3)
C7SR 0.047(6) 0.051(6) 0.054(6) 0.010(4) 0.006(4) 0.009(4)
C8SR 0.098(16) 0.097(16) 0.099(16) 0.019(4) 0.018(5) 0.010(3)
C1S 0.081(3) 0.062(3) 0.081(4) 0.015(3) 0.026(3) 0.007(3)
C2S 0.089(3) 0.069(3) 0.061(3) 0.032(3) 0.033(3) 0.016(3)
C3S 0.092(4) 0.058(3) 0.072(3) 0.025(3) 0.029(3) 0.000(3)
C4S 0.070(3) 0.032(2) 0.072(3) 0.026(2) 0.033(2) 0.009(2)
C5S 0.088(4) 0.057(3) 0.073(3) 0.019(3) 0.024(3) 0.009(3)
C6S 0.068(2) 0.044(2) 0.071(3) 0.0137(19) 0.041(2) 0.0025(19)
C7S 0.064(2) 0.059(2) 0.071(3) 0.021(2) 0.032(2) 0.005(2)
C8S 0.064(2) 0.046(2) 0.079(3) 0.024(2) 0.037(2) 0.0142(19)
C9S 0.059(2) 0.0375(18) 0.060(2) 0.0211(17) 0.0423(19) 0.0118(16)
C10S 0.068(2) 0.038(2) 0.071(3) 0.0181(18) 0.045(2) 0.0084(18)

loop_
_atom_type_symbol
_atom_type_description
_atom_type_scat_dispersion_real
_atom_type_scat_dispersion_imag
_atom_type_scat_source
C C 0.0033 0.0016 'International Tables Vol C Tables 4.2.6.8 and 6.1.1.4'
H H 0.0000 0.0000 'International Tables Vol C Tables 4.2.6.8 and 6.1.1.4'
O O 0.0106 0.0060 'International Tables Vol C Tables 4.2.6.8 and 6.1.1.4'
N N 0.0061 0.0033 'International Tables Vol C Tables 4.2.6.8 and 6.1.1.4'
Li Li -0.0003 0.0001 'International Tables Vol C Tables 4.2.6.8 and 6.1.1.4'
B B 0.0013 0.0007 'International Tables Vol C Tables 4.2.6.8 and 6.1.1.4'
Br Br -0.2901 2.4595 'International Tables Vol C Tables 4.2.6.8 and 6.1.1.4'

loop_
_geom_angle_atom_site_label_1
_geom_angle_atom_site_label_2
_geom_angle_atom_site_label_3
_geom_angle
_geom_angle_site_symmetry_1
_geom_angle_site_symmetry_3
_geom_angle_publ_flag
N2A B1A N1A 110.8(3) . . ?
N2A B1A Br1A 124.9(3) . . ?
N1A B1A Br1A 124.3(2) . . ?
B1A N1A C1A 105.7(2) . . ?
B1A N1A C13A 129.8(2) . . ?
C1A N1A C13A 124.4(2) . . ?
B1A N2A C2A 105.5(2) . . ?
B1A N2A C25A 131.3(2) . . ?
C2A N2A C25A 123.0(2) . . ?
C5A C1A C2A 110.5(2) . . ?
C5A C1A N1A 140.9(3) . . ?
C2A C1A N1A 108.6(2) . . ?
C1A C2A C3A 110.9(2) . . ?
C1A C2A N2A 109.5(2) . . ?
C3A C2A N2A 139.6(3) . . ?
C2A C3A C12A 138.8(3) . . ?
C2A C3A C4A 103.2(2) . . ?
C12A C3A C4A 117.9(2) . . ?
C2A C3A Li1A 130.7(2) . 2_655 ?
C12A C3A Li1A 66.44(18) . 2_655 ?
C4A C3A Li1A 76.83(19) . 2_655 ?
C9A C4A C5A 124.6(3) . . ?
C9A C4A C3A 123.7(2) . . ?
C5A C4A C3A 111.7(2) . . ?
C9A C4A Li1A 71.00(19) . 2_655 ?
C5A C4A Li1A 133.3(2) . 2_655 ?
C3A C4A Li1A 70.40(18) . 2_655 ?
C9A C4A Li1A 70.45(19) . . ?
C5A C4A Li1A 73.10(18) . . ?
C3A C4A Li1A 131.5(2) . . ?
Li1A C4A Li1A 73.28(19) 2_655 . ?
C1A C5A C6A 138.7(3) . . ?
C1A C5A C4A 103.6(2) . . ?
C6A C5A C4A 117.7(3) . . ?
C1A C5A Li1A 129.7(2) . . ?
C6A C5A Li1A 64.56(18) . . ?
C4A C5A Li1A 75.24(18) . . ?
C7A C6A C5A 118.6(3) . . ?
C7A C6A Li1A 64.5(2) . . ?
C5A C6A Li1A 82.5(2) . . ?
C7A C6A Li2A 58.5(2) . . ?
C5A C6A Li2A 87.0(2) . . ?
Li1A C6A Li2A 106.3(2) . . ?
C6A C7A C8A 123.1(3) . . ?
C6A C7A Li1A 80.9(2) . . ?
C8A C7A Li1A 75.0(2) . . ?
C6A C7A Li2A 91.2(3) . . ?
C8A C7A Li2A 69.1(2) . . ?
Li1A C7A Li2A 130.6(2) . . ?
C7A C8A C9A 120.1(3) . . ?
C7A C8A Li2A 74.4(2) . . ?
C9A C8A Li2A 87.9(2) . . ?
C7A C8A Li1A 67.6(2) . . ?
C9A C8A Li1A 83.3(2) . . ?
Li2A C8A Li1A 129.1(3) . . ?
C4A C9A C10A 116.2(3) . . ?
C4A C9A C8A 115.8(2) . . ?
C10A C9A C8A 128.0(3) . . ?
C4A C9A Li1A 77.2(2) . 2_655 ?
C10A C9A Li1A 62.20(18) . 2_655 ?
C8A C9A Li1A 131.5(2) . 2_655 ?
C4A C9A Li1A 78.36(19) . . ?
C10A C9A Li1A 129.3(2) . . ?
C8A C9A Li1A 62.72(18) . . ?
Li1A C9A Li1A 76.33(19) 2_655 . ?
C4A C9A Li2A 87.7(2) . . ?
C10A C9A Li2A 123.3(2) . . ?
C8A C9A Li2A 58.97(19) . . ?
Li1A C9A Li2A 164.4(2) 2_655 . ?
Li1A C9A Li2A 104.5(2) . . ?
C9A C10A C11A 120.3(2) . . ?
C9A C10A Li1A 83.7(2) . 2_655 ?
C11A C10A Li1A 69.7(2) . 2_655 ?
C12A C11A C10A 123.4(3) . . ?
C12A C11A Li1A 78.3(2) . 2_655 ?
C10A C11A Li1A 72.9(2) . 2_655 ?
C11A C12A C3A 118.3(3) . . ?
C11A C12A Li1A 66.8(2) . 2_655 ?
C3A C12A Li1A 79.4(2) . 2_655 ?
C18A C13A C14A 121.6(3) . . ?
C18A C13A N1A 119.1(3) . . ?
C14A C13A N1A 119.3(3) . . ?
C15A C14A C13A 117.8(3) . . ?
C15A C14A C19A 121.7(3) . . ?
C13A C14A C19A 120.5(3) . . ?
C16A C15A C14A 121.3(3) . . ?
C17A C16A C15A 119.6(3) . . ?
C16A C17A C18A 122.1(3) . . ?
C17A C18A C13A 117.5(3) . . ?
C17A C18A C22A 120.1(3) . . ?
C13A C18A C22A 122.4(3) . . ?
C14A C19A C21A 113.3(3) . . ?
C14A C19A C20A 111.1(3) . . ?
C21A C19A C20A 109.5(3) . . ?
C18A C22A C23A 111.4(4) . . ?
C18A C22A C24A 111.0(4) . . ?
C23A C22A C24A 110.3(3) . . ?
C30A C25A C26A 121.0(3) . . ?
C30A C25A N2A 119.3(3) . . ?
C26A C25A N2A 119.7(3) . . ?
C27A C26A C25A 117.9(3) . . ?
C27A C26A C31A 120.2(3) . . ?
C25A C26A C31A 121.9(3) . . ?
C28A C27A C26A 121.3(3) . . ?
C29A C28A C27A 120.3(3) . . ?
C28A C29A C30A 120.9(3) . . ?
C29A C30A C25A 118.6(3) . . ?
C29A C30A C34A 120.8(3) . . ?
C25A C30A C34A 120.6(3) . . ?
C26A C31A C33A 112.0(3) . . ?
C26A C31A C32A 111.1(3) . . ?
C33A C31A C32A 109.5(3) . . ?
C30A C34A C35A 112.9(3) . . ?
C30A C34A C36A 112.0(3) . . ?
C35A C34A C36A 109.7(3) . . ?
C7A Li1A C11A 131.2(3) . 2_655 ?
C7A Li1A C10A 152.5(3) . 2_655 ?
C11A Li1A C10A 37.37(13) 2_655 2_655 ?
C7A Li1A C8A 37.38(13) . . ?
C11A Li1A C8A 155.2(3) 2_655 . ?
C10A Li1A C8A 165.5(3) 2_655 . ?
C7A Li1A C12A 121.1(2) . 2_655 ?
C11A Li1A C12A 34.86(12) 2_655 2_655 ?
C10A Li1A C12A 64.76(16) 2_655 2_655 ?
C8A Li1A C12A 123.3(2) . 2_655 ?
C7A Li1A C6A 34.59(13) . . ?
C11A Li1A C6A 120.2(2) 2_655 . ?
C10A Li1A C6A 120.5(2) 2_655 . ?
C8A Li1A C6A 63.77(16) . . ?
C12A Li1A C6A 135.6(2) 2_655 . ?
C7A Li1A C3A 128.6(2) . 2_655 ?
C11A Li1A C3A 60.97(16) 2_655 2_655 ?
C10A Li1A C3A 72.86(17) 2_655 2_655 ?
C8A Li1A C3A 107.0(2) . 2_655 ?
C12A Li1A C3A 34.14(11) 2_655 2_655 ?
C6A Li1A C3A 161.1(3) . 2_655 ?
C7A Li1A C9A 165.2(3) . 2_655 ?
C11A Li1A C9A 62.61(16) 2_655 2_655 ?
C10A Li1A C9A 34.11(12) 2_655 2_655 ?
C8A Li1A C9A 132.9(2) . 2_655 ?
C12A Li1A C9A 73.01(17) 2_655 2_655 ?
C6A Li1A C9A 138.8(2) . 2_655 ?
C3A Li1A C9A 59.86(14) 2_655 2_655 ?
C7A Li1A C9A 62.81(16) . . ?
C11A Li1A C9A 165.8(3) 2_655 . ?
C10A Li1A C9A 131.9(2) 2_655 . ?
C8A Li1A C9A 33.99(12) . . ?
C12A Li1A C9A 141.5(2) 2_655 . ?
C6A Li1A C9A 72.01(16) . . ?
C3A Li1A C9A 110.2(2) 2_655 . ?
C9A Li1A C9A 103.67(19) 2_655 . ?
C7A Li1A C4A 148.7(3) . 2_655 ?
C11A Li1A C4A 69.67(17) 2_655 2_655 ?
C10A Li1A C4A 58.85(15) 2_655 2_655 ?
C8A Li1A C4A 113.0(2) . 2_655 ?
C12A Li1A C4A 59.61(15) 2_655 2_655 ?
C6A Li1A C4A 164.5(2) . 2_655 ?
C3A Li1A C4A 32.78(11) 2_655 2_655 ?
C9A Li1A C4A 31.79(10) 2_655 2_655 ?
C9A Li1A C4A 96.89(19) . 2_655 ?
C7A Li1A C5A 59.59(16) . . ?
C11A Li1A C5A 127.5(2) 2_655 . ?
C10A Li1A C5A 105.3(2) 2_655 . ?
C8A Li1A C5A 70.58(16) . . ?
C12A Li1A C5A 160.1(2) 2_655 . ?
C6A Li1A C5A 32.95(11) . . ?
C3A Li1A C5A 163.3(2) 2_655 . ?
C9A Li1A C5A 109.0(2) 2_655 . ?
C9A Li1A C5A 58.18(13) . . ?
C4A Li1A C5A 131.8(2) 2_655 . ?
C7A Li1A C4A 69.02(17) . . ?
C11A Li1A C4A 146.8(3) 2_655 . ?
C10A Li1A C4A 111.3(2) 2_655 . ?
C8A Li1A C4A 57.76(14) . . ?
C12A Li1A C4A 166.2(3) 2_655 . ?
C6A Li1A C4A 58.23(14) . . ?
C3A Li1A C4A 132.7(2) 2_655 . ?
C9A Li1A C4A 96.33(19) 2_655 . ?
C9A Li1A C4A 31.20(10) . . ?
C4A Li1A C4A 106.72(19) 2_655 . ?
C5A Li1A C4A 31.67(10) . . ?
O2SW Li2A O1SA 107.2(4) . . ?
O1SA Li2A O2SQ 99.3(4) . . ?
O1SA Li2A O2SA 106.8(4) . . ?
O2SW Li2A C8A 133.7(4) . . ?
O1SA Li2A C8A 116.1(3) . . ?
O2SQ Li2A C8A 121.7(4) . . ?
O2SA Li2A C8A 125.9(4) . . ?
O2SW Li2A C7A 103.1(4) . . ?
O1SA Li2A C7A 149.6(3) . . ?
O2SQ Li2A C7A 107.8(4) . . ?
O2SA Li2A C7A 102.9(4) . . ?
C8A Li2A C7A 36.53(13) . . ?
O2SW Li2A C9A 162.8(4) . . ?
O1SA Li2A C9A 89.6(2) . . ?
O2SQ Li2A C9A 151.6(4) . . ?
O2SA Li2A C9A 159.0(4) . . ?
C8A Li2A C9A 33.13(12) . . ?
C7A Li2A C9A 60.00(16) . . ?
O2SW Li2A C6A 98.1(4) . . ?
O1SA Li2A C6A 139.0(3) . . ?
O2SQ Li2A C6A 118.0(4) . . ?
O2SA Li2A C6A 106.2(4) . . ?
C8A Li2A C6A 58.65(16) . . ?
C7A Li2A C6A 30.31(12) . . ?
C9A Li2A C6A 65.85(16) . . ?
C1SA O1SA C3SA 110.6(2) . . ?
C1SA O1SA Li2A 118.4(3) . . ?
C3SA O1SA Li2A 123.6(3) . . ?
O1SA C1SA C2SA 107.6(3) . . ?
O1SA C3SA C4SA 109.3(3) . . ?
C7SA O2SA C5SA 110.5(13) . . ?
C7SA O2SA Li2A 123.2(10) . . ?
C5SA O2SA Li2A 124.3(10) . . ?
O2SA C5SA C6SA 112.6(13) . . ?
O2SA C7SA C8SA 111.8(11) . . ?
C5SQ O2SQ C7SQ 116.6(12) . . ?
C5SQ O2SQ Li2A 117.8(8) . . ?
C7SQ O2SQ Li2A 121.9(9) . . ?
O2SQ C5SQ C6SQ 111.4(12) . . ?
O2SQ C7SQ C8SQ 113.4(11) . . ?
C7SW O2SW C5SW 110.8(12) . . ?
C7SW O2SW Li2A 120.4(10) . . ?
C5SW O2SW Li2A 128.8(8) . . ?
O2SW C5SW C6SW 109.2(11) . . ?
O2SW C7SW C8SW 115.0(12) . . ?
N2B B1B N1B 110.0(3) . . ?
N2B B1B Br1B 125.0(2) . . ?
N1B B1B Br1B 125.0(2) . . ?
B1B N1B C1B 106.0(2) . . ?
B1B N1B C13B 130.9(2) . . ?
C1B N1B C13B 122.8(2) . . ?
C2B N2B B1B 105.9(2) . . ?
C2B N2B C25B 122.8(2) . . ?
B1B N2B C25B 131.2(2) . . ?
C2B C1B C5B 111.0(2) . . ?
C2B C1B N1B 108.6(2) . . ?
C5B C1B N1B 140.3(2) . . ?
C3B C2B C1B 110.8(2) . . ?
C3B C2B N2B 139.5(2) . . ?
C1B C2B N2B 109.6(2) . . ?
C2B C3B C4B 103.4(2) . . ?
C2B C3B C12B 138.3(3) . . ?
C4B C3B C12B 118.1(2) . . ?
C2B C3B Li1B 132.5(2) . 2_856 ?
C4B C3B Li1B 77.10(19) . 2_856 ?
C12B C3B Li1B 65.65(18) . 2_856 ?
C9B C4B C3B 124.0(2) . . ?
C9B C4B C5B 124.2(2) . . ?
C3B C4B C5B 111.8(2) . . ?
C9B C4B Li1B 71.19(19) . . ?
C3B C4B Li1B 132.7(2) . . ?
C5B C4B Li1B 73.05(18) . . ?
C9B C4B Li1B 71.69(19) . 2_856 ?
C3B C4B Li1B 70.55(18) . 2_856 ?
C5B C4B Li1B 134.9(2) . 2_856 ?
Li1B C4B Li1B 74.69(19) . 2_856 ?
C1B C5B C4B 102.9(2) . . ?
C1B C5B C6B 139.6(2) . . ?
C4B C5B C6B 117.4(2) . . ?
C1B C5B Li1B 131.5(2) . . ?
C4B C5B Li1B 74.27(18) . . ?
C6B C5B Li1B 65.71(19) . . ?
C7B C6B C5B 118.9(2) . . ?
C7B C6B Li1B 67.0(2) . . ?
C5B C6B Li1B 80.4(2) . . ?
C6B C7B C8B 123.5(3) . . ?
C6B C7B Li1B 78.6(2) . . ?
C8B C7B Li1B 74.7(2) . . ?
C7B C8B C9B 119.6(3) . . ?
C7B C8B Li1B 68.3(2) . . ?
C9B C8B Li1B 80.3(2) . . ?
C7B C8B Li2B 120.4(3) . . ?
C9B C8B Li2B 66.6(2) . . ?
Li1B C8B Li2B 145.8(2) . . ?
C4B C9B C10B 116.3(2) . . ?
C4B C9B C8B 116.4(2) . . ?
C10B C9B C8B 127.2(3) . . ?
C4B C9B Li2B 115.0(2) . . ?
C10B C9B Li2B 77.9(2) . . ?
C8B C9B Li2B 77.0(2) . . ?
C4B C9B Li1B 76.8(2) . . ?
C10B C9B Li1B 132.3(2) . . ?
C8B C9B Li1B 65.2(2) . . ?
Li2B C9B Li1B 141.2(2) . . ?
C4B C9B Li1B 77.0(2) . 2_856 ?
C10B C9B Li1B 63.55(19) . 2_856 ?
C8B C9B Li1B 134.0(2) . 2_856 ?
Li2B C9B Li1B 140.3(2) . 2_856 ?
Li1B C9B Li1B 77.10(19) . 2_856 ?
C9B C10B C11B 119.9(3) . . ?
C9B C10B Li1B 82.9(2) . 2_856 ?
C11B C10B Li1B 68.0(2) . 2_856 ?
C9B C10B Li2B 66.2(2) . . ?
C11B C10B Li2B 118.9(2) . . ?
Li1B C10B Li2B 147.6(2) 2_856 . ?
C12B C11B C10B 123.8(2) . . ?
C12B C11B Li1B 78.0(2) . 2_856 ?
C10B C11B Li1B 75.1(2) . 2_856 ?
C11B C12B C3B 117.8(2) . . ?
C11B C12B Li1B 67.3(2) . 2_856 ?
C3B C12B Li1B 80.2(2) . 2_856 ?
C14B C13B C18B 121.5(3) . . ?
C14B C13B N1B 119.6(3) . . ?
C18B C13B N1B 118.9(3) . . ?
C13B C14B C15B 118.8(3) . . ?
C13B C14B C19B 120.3(2) . . ?
C15B C14B C19B 120.9(3) . . ?
C16B C15B C14B 120.3(3) . . ?
C17B C16B C15B 120.4(3) . . ?
C16B C17B C18B 121.6(3) . . ?
C17B C18B C13B 117.3(3) . . ?
C17B C18B C22B 119.6(3) . . ?
C13B C18B C22B 123.0(3) . . ?
C20B C19B C14B 110.5(3) . . ?
C20B C19B C21B 109.6(3) . . ?
C14B C19B C21B 113.7(2) . . ?
C18B C22B C23B 111.9(3) . . ?
C18B C22B C24B 110.8(3) . . ?
C23B C22B C24B 110.2(3) . . ?
C30B C25B C26B 121.8(3) . . ?
C30B C25B N2B 118.6(3) . . ?
C26B C25B N2B 119.6(3) . . ?
C27B C26B C25B 117.4(4) . . ?
C27B C26B C31B 120.0(4) . . ?
C25B C26B C31B 122.6(3) . . ?
C28B C27B C26B 121.3(4) . . ?
C29B C28B C27B 121.0(4) . . ?
C28B C29B C30B 121.1(4) . . ?
C29B C30B C25B 117.5(4) . . ?
C29B C30B C34B 121.1(4) . . ?
C25B C30B C34B 121.5(3) . . ?
C26B C31B C33B 112.0(3) . . ?
C26B C31B C32B 111.2(3) . . ?
C33B C31B C32B 109.3(3) . . ?
C30B C34B C36B 110.8(4) . . ?
C30B C34B C35B 112.0(4) . . ?
C36B C34B C35B 111.6(4) . . ?
C11B Li1B C7B 132.4(3) 2_856 . ?
C11B Li1B C8B 154.5(3) 2_856 . ?
C7B Li1B C8B 36.95(13) . . ?
C11B Li1B C10B 36.91(13) 2_856 2_856 ?
C7B Li1B C10B 154.5(3) . 2_856 ?
C8B Li1B C10B 165.3(3) . 2_856 ?
C11B Li1B C12B 34.69(12) 2_856 2_856 ?
C7B Li1B C12B 121.1(3) . 2_856 ?
C8B Li1B C12B 122.3(3) . 2_856 ?
C10B Li1B C12B 64.10(17) 2_856 2_856 ?
C11B Li1B C6B 121.4(2) 2_856 . ?
C7B Li1B C6B 34.39(12) . . ?
C8B Li1B C6B 63.74(17) . . ?
C10B Li1B C6B 122.6(2) 2_856 . ?
C12B Li1B C6B 135.6(2) 2_856 . ?
C11B Li1B C9B 164.1(3) 2_856 . ?
C7B Li1B C9B 63.09(16) . . ?
C8B Li1B C9B 34.46(12) . . ?
C10B Li1B C9B 131.6(2) 2_856 . ?
C12B Li1B C9B 139.8(2) 2_856 . ?
C6B Li1B C9B 73.09(17) . . ?
C11B Li1B C3B 60.42(16) 2_856 2_856 ?
C7B Li1B C3B 128.1(3) . 2_856 ?
C8B Li1B C3B 106.1(2) . 2_856 ?
C10B Li1B C3B 71.57(17) 2_856 2_856 ?
C12B Li1B C3B 34.13(11) 2_856 2_856 ?
C6B Li1B C3B 160.6(3) . 2_856 ?
C9B Li1B C3B 108.5(2) . 2_856 ?
C11B Li1B C9B 62.02(16) 2_856 2_856 ?
C7B Li1B C9B 165.1(3) . 2_856 ?
C8B Li1B C9B 132.5(2) . 2_856 ?
C10B Li1B C9B 33.59(11) 2_856 2_856 ?
C12B Li1B C9B 72.58(17) 2_856 2_856 ?
C6B Li1B C9B 140.3(3) . 2_856 ?
C9B Li1B C9B 102.90(19) . 2_856 ?
C3B Li1B C9B 59.00(14) 2_856 2_856 ?
C11B Li1B C5B 127.9(2) 2_856 . ?
C7B Li1B C5B 60.28(16) . . ?
C8B Li1B C5B 71.64(17) . . ?
C10B Li1B C5B 106.1(2) 2_856 . ?
C12B Li1B C5B 160.5(2) 2_856 . ?
C6B Li1B C5B 33.84(11) . . ?
C9B Li1B C5B 59.60(14) . . ?
C3B Li1B C5B 162.7(2) 2_856 . ?
C9B Li1B C5B 109.2(2) 2_856 . ?
C11B Li1B C4B 146.5(3) 2_856 . ?
C7B Li1B C4B 70.09(17) . . ?
C8B Li1B C4B 58.94(15) . . ?
C10B Li1B C4B 111.1(2) 2_856 . ?
C12B Li1B C4B 164.6(2) 2_856 . ?
C6B Li1B C4B 59.79(15) . . ?
C9B Li1B C4B 32.02(11) . . ?
C3B Li1B C4B 131.1(2) 2_856 . ?
C9B Li1B C4B 95.40(19) 2_856 . ?
C5B Li1B C4B 32.68(10) . . ?
C11B Li1B C4B 69.02(17) 2_856 2_856 ?
C7B Li1B C4B 147.6(3) . 2_856 ?
C8B Li1B C4B 112.2(2) . 2_856 ?
C10B Li1B C4B 57.86(15) 2_856 2_856 ?
C12B Li1B C4B 59.40(15) 2_856 2_856 ?
C6B Li1B C4B 164.9(3) . 2_856 ?
C9B Li1B C4B 95.48(18) . 2_856 ?
C3B Li1B C4B 32.35(10) 2_856 2_856 ?
C9B Li1B C4B 31.36(10) 2_856 2_856 ?
C5B Li1B C4B 131.6(2) . 2_856 ?
C4B Li1B C4B 105.31(19) . 2_856 ?
O2SR Li2B O1SB 101.3(5) . . ?
O1SB Li2B O2SB 110.0(3) . . ?
O2SR Li2B C9B 120.3(5) . . ?
O1SB Li2B C9B 137.6(3) . . ?
O2SB Li2B C9B 111.0(3) . . ?
O2SR Li2B C8B 102.9(5) . . ?
O1SB Li2B C8B 130.6(3) . . ?
O2SB Li2B C8B 110.9(3) . . ?
C9B Li2B C8B 36.43(13) . . ?
O2SR Li2B C10B 151.3(5) . . ?
O1SB Li2B C10B 105.9(3) . . ?
O2SB Li2B C10B 129.8(3) . . ?
C9B Li2B C10B 35.99(13) . . ?
C8B Li2B C10B 65.66(18) . . ?
O2SR Li2B C5SR 29.3(4) . . ?
O1SB Li2B C5SR 93.7(4) . . ?
C9B Li2B C5SR 118.0(4) . . ?
C8B Li2B C5SR 87.2(4) . . ?
C10B Li2B C5SR 152.7(4) . . ?
O2SR Li2B C7SR 27.4(4) . . ?
O1SB Li2B C7SR 123.3(4) . . ?
C9B Li2B C7SR 98.9(4) . . ?
C8B Li2B C7SR 95.7(4) . . ?
C10B Li2B C7SR 124.4(4) . . ?
C5SR Li2B C7SR 52.4(5) . . ?
C3SB O1SB C1SB 124.2(4) . . ?
C3SR O1SB C1SR 100.4(6) . . ?
C3SB O1SB Li2B 120.7(4) . . ?
C1SB O1SB Li2B 115.0(4) . . ?
C3SR O1SB Li2B 138.6(5) . . ?
C1SR O1SB Li2B 121.0(4) . . ?
O1SB C1SB C2SB 106.3(5) . . ?
O1SB C1SR C2SR 110.5(6) . . ?
O1SB C3SB C4SB 109.5(5) . . ?
O1SB C3SR C4SR 103.2(7) . . ?
C5SB O2SB C7SB 111.2(5) . . ?
C5SB O2SB Li2B 115.4(3) . . ?
C7SB O2SB Li2B 117.4(3) . . ?
O2SB C5SB C6SB 108.3(5) . . ?
O2SB C7SB C8SB 115.0(5) . . ?
C7SR O2SR C5SR 112.7(13) . . ?
C7SR O2SR Li2B 118.4(10) . . ?
C5SR O2SR Li2B 114.4(10) . . ?
O2SR C5SR C6SR 107.8(12) . . ?
O2SR C5SR Li2B 36.3(6) . . ?
C6SR C5SR Li2B 127.8(11) . . ?
O2SR C7SR C8SR 103.2(18) . . ?
O2SR C7SR Li2B 34.2(6) . . ?
C8SR C7SR Li2B 80.8(15) . . ?
C5S C1S C2S 117.8(6) 2_765 . ?
C3S C2S C1S 119.2(6) . . ?
C2S C3S C4S 121.9(5) . . ?
C4S C4S C5S 124.2(7) 2_765 . ?
C4S C4S C3S 116.6(6) 2_765 . ?
C5S C4S C3S 118.7(5) . . ?
C1S C5S C4S 119.9(6) 2_765 . ?
C10S C6S C7S 120.4(4) 2_665 . ?
C8S C7S C6S 119.4(4) . . ?
C7S C8S C9S 121.6(4) . . ?
C8S C9S C10S 123.7(3) . . ?
C8S C9S C9S 117.8(5) . 2_665 ?
C10S C9S C9S 118.5(5) . 2_665 ?
C6S C10S C9S 122.2(4) 2_665 . ?

loop_
_geom_bond_atom_site_label_1
_geom_bond_atom_site_label_2
_geom_bond_distance
_geom_bond_site_symmetry_2
_geom_bond_publ_flag
B1A N2A 1.415(4) . ?
B1A N1A 1.417(4) . ?
B1A Br1A 1.939(3) . ?
N1A C1A 1.426(3) . ?
N1A C13A 1.428(4) . ?
N2A C2A 1.421(3) . ?
N2A C25A 1.428(4) . ?
C1A C5A 1.401(4) . ?
C1A C2A 1.403(4) . ?
C2A C3A 1.403(4) . ?
C3A C12A 1.439(4) . ?
C3A C4A 1.448(4) . ?
C3A Li1A 2.521(6) 2_655 ?
C4A C9A 1.408(4) . ?
C4A C5A 1.445(4) . ?
C4A Li1A 2.605(6) 2_655 ?
C4A Li1A 2.662(6) . ?
C5A C6A 1.445(4) . ?
C5A Li1A 2.634(6) . ?
C6A C7A 1.379(4) . ?
C6A Li1A 2.399(6) . ?
C6A Li2A 2.732(7) . ?
C7A C8A 1.440(4) . ?
C7A Li1A 2.192(6) . ?
C7A Li2A 2.330(6) . ?
C8A C9A 1.441(4) . ?
C8A Li2A 2.260(6) . ?
C8A Li1A 2.292(6) . ?
C9A C10A 1.425(4) . ?
C9A Li1A 2.526(6) 2_655 ?
C9A Li1A 2.561(6) . ?
C9A Li2A 2.636(6) . ?
C10A C11A 1.427(4) . ?
C10A Li1A 2.248(6) 2_655 ?
C11A C12A 1.372(4) . ?
C11A Li1A 2.206(6) 2_655 ?
C12A Li1A 2.350(6) 2_655 ?
C13A C18A 1.398(4) . ?
C13A C14A 1.404(4) . ?
C14A C15A 1.388(4) . ?
C14A C19A 1.516(4) . ?
C15A C16A 1.383(5) . ?
C16A C17A 1.364(5) . ?
C17A C18A 1.391(5) . ?
C18A C22A 1.506(5) . ?
C19A C21A 1.528(4) . ?
C19A C20A 1.529(5) . ?
C22A C23A 1.525(6) . ?
C22A C24A 1.534(6) . ?
C25A C30A 1.400(4) . ?
C25A C26A 1.403(4) . ?
C26A C27A 1.391(4) . ?
C26A C31A 1.521(4) . ?
C27A C28A 1.373(5) . ?
C28A C29A 1.373(5) . ?
C29A C30A 1.386(5) . ?
C30A C34A 1.517(5) . ?
C31A C33A 1.527(5) . ?
C31A C32A 1.530(5) . ?
C34A C35A 1.523(4) . ?
C34A C36A 1.529(5) . ?
Li1A C11A 2.206(6) 2_655 ?
Li1A C10A 2.248(6) 2_655 ?
Li1A C12A 2.350(6) 2_655 ?
Li1A C3A 2.521(6) 2_655 ?
Li1A C9A 2.526(6) 2_655 ?
Li1A C4A 2.605(6) 2_655 ?
Li2A O2SW 1.946(12) . ?
Li2A O1SA 1.956(6) . ?
Li2A O2SQ 1.988(11) . ?
Li2A O2SA 1.993(12) . ?
O1SA C1SA 1.432(4) . ?
O1SA C3SA 1.446(4) . ?
C1SA C2SA 1.499(5) . ?
C3SA C4SA 1.495(5) . ?
O2SA C7SA 1.445(5) . ?
O2SA C5SA 1.452(5) . ?
C5SA C6SA 1.512(5) . ?
C7SA C8SA 1.511(5) . ?
O2SQ C5SQ 1.444(5) . ?
O2SQ C7SQ 1.445(5) . ?
C5SQ C6SQ 1.512(5) . ?
C7SQ C8SQ 1.510(5) . ?
O2SW C7SW 1.444(5) . ?
O2SW C5SW 1.453(5) . ?
C5SW C6SW 1.508(5) . ?
C7SW C8SW 1.513(5) . ?
B1B N2B 1.418(4) . ?
B1B N1B 1.420(4) . ?
B1B Br1B 1.934(3) . ?
N1B C1B 1.426(3) . ?
N1B C13B 1.435(3) . ?
N2B C2B 1.418(3) . ?
N2B C25B 1.433(4) . ?
C1B C2B 1.394(4) . ?
C1B C5B 1.399(4) . ?
C2B C3B 1.393(4) . ?
C3B C4B 1.443(4) . ?
C3B C12B 1.447(4) . ?
C3B Li1B 2.542(6) 2_856 ?
C4B C9B 1.404(4) . ?
C4B C5B 1.446(4) . ?
C4B Li1B 2.578(6) . ?
C4B Li1B 2.628(6) 2_856 ?
C5B C6B 1.447(4) . ?
C5B Li1B 2.562(6) . ?
C6B C7B 1.364(4) . ?
C6B Li1B 2.368(6) . ?
C7B C8B 1.438(4) . ?
C7B Li1B 2.224(6) . ?
C8B C9B 1.439(4) . ?
C8B Li1B 2.308(6) . ?
C8B Li2B 2.360(7) . ?
C9B C10B 1.428(4) . ?
C9B Li2B 2.223(6) . ?
C9B Li1B 2.506(6) . ?
C9B Li1B 2.561(6) 2_856 ?
C10B C11B 1.436(4) . ?
C10B Li1B 2.311(6) 2_856 ?
C10B Li2B 2.376(6) . ?
C11B C12B 1.367(4) . ?
C11B Li1B 2.216(6) 2_856 ?
C12B Li1B 2.350(6) 2_856 ?
C13B C14B 1.390(4) . ?
C13B C18B 1.407(4) . ?
C14B C15B 1.401(4) . ?
C14B C19B 1.520(4) . ?
C15B C16B 1.378(4) . ?
C16B C17B 1.369(5) . ?
C17B C18B 1.400(4) . ?
C18B C22B 1.520(5) . ?
C19B C20B 1.519(4) . ?
C19B C21B 1.535(4) . ?
C22B C23B 1.526(5) . ?
C22B C24B 1.526(5) . ?
C25B C30B 1.406(5) . ?
C25B C26B 1.410(5) . ?
C26B C27B 1.396(5) . ?
C26B C31B 1.508(5) . ?
C27B C28B 1.370(7) . ?
C28B C29B 1.364(7) . ?
C29B C30B 1.404(5) . ?
C30B C34B 1.498(6) . ?
C31B C33B 1.535(5) . ?
C31B C32B 1.540(5) . ?
C34B C36B 1.523(6) . ?
C34B C35B 1.536(6) . ?
Li1B C11B 2.216(6) 2_856 ?
Li1B C10B 2.311(6) 2_856 ?
Li1B C12B 2.350(6) 2_856 ?
Li1B C3B 2.542(6) 2_856 ?
Li1B C9B 2.561(6) 2_856 ?
Li1B C4B 2.628(6) 2_856 ?
Li2B O2SR 1.769(13) . ?
Li2B O1SB 1.921(7) . ?
Li2B O2SB 1.973(7) . ?
Li2B C5SR 2.719(15) . ?
Li2B C7SR 2.769(15) . ?
O1SB C3SB 1.442(4) . ?
O1SB C1SB 1.453(4) . ?
O1SB C3SR 1.454(5) . ?
O1SB C1SR 1.460(5) . ?
C1SB C2SB 1.500(5) . ?
C1SR C2SR 1.509(5) . ?
C3SB C4SB 1.490(5) . ?
C3SR C4SR 1.501(5) . ?
O2SB C5SB 1.445(4) . ?
O2SB C7SB 1.450(4) . ?
C5SB C6SB 1.509(5) . ?
C7SB C8SB 1.487(5) . ?
O2SR C7SR 1.448(5) . ?
O2SR C5SR 1.461(5) . ?
C5SR C6SR 1.509(5) . ?
C7SR C8SR 1.513(5) . ?
C1S C5S 1.355(8) 2_765 ?
C1S C2S 1.373(4) . ?
C2S C3S 1.359(4) . ?
C3S C4S 1.408(4) . ?
C4S C4S 1.248(9) 2_765 ?
C4S C5S 1.390(4) . ?
C5S C1S 1.355(8) 2_765 ?
C6S C10S 1.335(6) 2_665 ?
C6S C7S 1.406(5) . ?
C7S C8S 1.379(6) . ?
C8S C9S 1.406(6) . ?
C9S C10S 1.410(5) . ?
C9S C9S 1.432(6) 2_665 ?
C10S C6S 1.335(6) 2_665 ?
